data_4034894
loop_
_publ_author_name
'Shi, Juan'
'Kang, Yang'
'Wang, Tao'
'Liang, Yong'
'Zhang, Zunting'

_publ_section_title
;
 Synthesis of Polycyclic Heteroaromatic Coumarins via Photoinduced
 Dehydrogenative Annulation of 4-Phenyl-3-heteroarylcoumarins.
;
_journal_issue 22
_journal_name_full 'The Journal of organic chemistry'
_journal_page_first 13940
_journal_page_last 13948
_journal_paper_doi 10.1021/acs.joc.8b02290
_journal_volume 83
_journal_year 2018
_chemical_formula_sum 'C20 H12 O2 S'
_chemical_formula_weight 316.36
_space_group_IT_number 61
_space_group_name_Hall '-P 2ac 2ab'
_space_group_name_H-M_alt 'P b c a'
_symmetry_cell_setting orthorhombic
_symmetry_space_group_name_H-M 'P b c a'
_atom_sites_solution_hydrogens geom
_atom_sites_solution_primary direct
_atom_sites_solution_secondary difmap
_audit_creation_method SHELXL-97
_cell_angle_alpha 90.00
_cell_angle_beta 90.00
_cell_angle_gamma 90.00
_cell_formula_units_Z 8
_cell_length_a 7.9342(17)
_cell_length_b 16.527(4)
_cell_length_c 21.431(5)
_cell_measurement_reflns_used 9750
_cell_measurement_temperature 153(2)
_cell_measurement_theta_max 5.353
_cell_measurement_theta_min 68.250
_cell_volume 2810.2(11)
_computing_cell_refinement 'SAINT V8.38A (?, 2016)'
_computing_data_reduction 'SAINT V8.38A (?, 2016)'
_computing_molecular_graphics 'Olex2 (Dolomanov et al., 2009)'
_computing_publication_material 'Olex2 (Dolomanov et al., 2009)'
_computing_structure_refinement 'SHELXL-97 (Sheldrick, 1997)'
_computing_structure_solution 'SHELXS-97 (Sheldrick, 1990)'
_diffrn_ambient_temperature 153(2)
_diffrn_measured_fraction_theta_full 0.972
_diffrn_measured_fraction_theta_max 0.972
_diffrn_measurement_device_type 'Bruker APEX-II CCD'
_diffrn_measurement_method '\f and \w scans'
_diffrn_radiation_monochromator graphite
_diffrn_radiation_source 'fine-focus sealed tube'
_diffrn_radiation_type CuK\a
_diffrn_radiation_wavelength 1.54178
_diffrn_reflns_av_R_equivalents 0.0765
_diffrn_reflns_av_sigmaI/netI 0.0439
_diffrn_reflns_limit_h_max 9
_diffrn_reflns_limit_h_min -9
_diffrn_reflns_limit_k_max 19
_diffrn_reflns_limit_k_min -19
_diffrn_reflns_limit_l_max 25
_diffrn_reflns_limit_l_min -23
_diffrn_reflns_number 35147
_diffrn_reflns_theta_full 68.61
_diffrn_reflns_theta_max 68.61
_diffrn_reflns_theta_min 5.35
_exptl_absorpt_coefficient_mu 2.102
_exptl_absorpt_correction_T_max 0.5712
_exptl_absorpt_correction_T_min 0.4196
_exptl_absorpt_correction_type multi-scan
_exptl_absorpt_process_details '(sadabs; Bruker, 1999)'
_exptl_crystal_colour yellow
_exptl_crystal_density_diffrn 1.495
_exptl_crystal_density_method 'not measured'
_exptl_crystal_description block
_exptl_crystal_F_000 1312
_exptl_crystal_size_max 0.50
_exptl_crystal_size_mid 0.40
_exptl_crystal_size_min 0.30
_refine_diff_density_max 0.256
_refine_diff_density_min -0.296
_refine_diff_density_rms 0.075
_refine_ls_extinction_method none
_refine_ls_goodness_of_fit_ref 1.109
_refine_ls_hydrogen_treatment mixed
_refine_ls_matrix_type full
_refine_ls_number_parameters 217
_refine_ls_number_reflns 2518
_refine_ls_number_restraints 0
_refine_ls_restrained_S_all 1.109
_refine_ls_R_factor_all 0.0551
_refine_ls_R_factor_gt 0.0444
_refine_ls_shift/su_max 0.000
_refine_ls_shift/su_mean 0.000
_refine_ls_structure_factor_coef Fsqd
_refine_ls_weighting_details 'calc w=1/[\s^2^(Fo^2^)+(0.0662P)^2^+1.2657P] where P=(Fo^2^+2Fc^2^)/3'
_refine_ls_weighting_scheme calc
_refine_ls_wR_factor_gt 0.1175
_refine_ls_wR_factor_ref 0.1201
_reflns_number_gt 2342
_reflns_number_total 2518
_reflns_threshold_expression >2sigma(I)
_cod_data_source_file jo8b02290_si_003.cif
_cod_data_source_block s
_cod_original_cell_volume 2810.2(10)
_cod_original_sg_symbol_H-M Pbca
_cod_database_code 4034894

loop_
_symmetry_equiv_pos_as_xyz
'x, y, z'
'-x+1/2, -y, z+1/2'
'-x, y+1/2, -z+1/2'
'x+1/2, -y+1/2, -z'
'-x, -y, -z'
'x-1/2, y, -z-1/2'
'x, -y-1/2, z-1/2'
'-x-1/2, y-1/2, z'

loop_
_atom_site_label
_atom_site_type_symbol
_atom_site_fract_x
_atom_site_fract_y
_atom_site_fract_z
_atom_site_U_iso_or_equiv
_atom_site_adp_type
_atom_site_occupancy
_atom_site_symmetry_multiplicity
_atom_site_calc_flag
_atom_site_refinement_flags
S1 S 0.18108(6) 0.08334(3) 0.24829(2) 0.03431(19) Uani 1 1 d .
O1 O 0.39495(19) 0.20772(8) 0.41736(6) 0.0392(4) Uani 1 1 d .
O2 O 0.2419(2) 0.11273(9) 0.37333(7) 0.0459(4) Uani 1 1 d .
C8 C 0.3400(2) 0.21659(11) 0.30641(8) 0.0291(4) Uani 1 1 d .
C13 C 0.4022(2) 0.28167(10) 0.18588(8) 0.0267(4) Uani 1 1 d .
C12 C 0.3131(2) 0.20667(11) 0.19246(8) 0.0285(4) Uani 1 1 d .
C1 C 0.4692(2) 0.33034(11) 0.36086(8) 0.0300(4) Uani 1 1 d .
C6 C 0.4639(3) 0.28455(12) 0.41571(8) 0.0347(4) Uani 1 1 d .
C19 C 0.4238(2) 0.29068(11) 0.30177(8) 0.0277(4) Uani 1 1 d .
C14 C 0.4337(2) 0.31417(11) 0.12599(8) 0.0296(4) Uani 1 1 d .
H14 H 0.3875 0.2876 0.0906 0.036 Uiso 1 1 calc R
C16 C 0.5987(2) 0.41928(10) 0.17058(8) 0.0294(4) Uani 1 1 d .
H16 H 0.6691 0.4653 0.1657 0.035 Uiso 1 1 calc R
C18 C 0.4632(2) 0.32212(10) 0.24015(8) 0.0258(4) Uani 1 1 d .
C15 C 0.5285(2) 0.38257(10) 0.11706(8) 0.0303(4) Uani 1 1 d .
C5 C 0.5238(3) 0.31214(14) 0.47273(9) 0.0424(5) Uani 1 1 d .
H5 H 0.5261 0.2771 0.5078 0.051 Uiso 1 1 calc R
C9 C 0.2835(3) 0.17570(10) 0.25182(8) 0.0287(4) Uani 1 1 d .
C17 C 0.5682(2) 0.39035(11) 0.22929(9) 0.0285(4) Uani 1 1 d .
C4 C 0.5799(3) 0.39075(14) 0.47808(9) 0.0435(5) Uani 1 1 d .
H4 H 0.6262 0.4099 0.5162 0.052 Uiso 1 1 calc R
C20 C 0.5629(3) 0.41697(12) 0.05346(9) 0.0412(5) Uani 1 1 d .
H20C H 0.6774 0.4024 0.0405 0.062 Uiso 1 1 calc R
H20B H 0.5522 0.4760 0.0549 0.062 Uiso 1 1 calc R
H20A H 0.4816 0.3949 0.0235 0.062 Uiso 1 1 calc R
C3 C 0.5675(3) 0.44148(13) 0.42647(9) 0.0408(5) Uani 1 1 d .
H3 H 0.5968 0.4970 0.4305 0.049 Uiso 1 1 calc R
C2 C 0.5132(3) 0.41253(11) 0.36946(9) 0.0340(4) Uani 1 1 d .
C7 C 0.3171(3) 0.17540(12) 0.36620(9) 0.0354(4) Uani 1 1 d .
C10 C 0.1809(3) 0.08664(11) 0.16793(10) 0.0381(5) Uani 1 1 d .
H10 H 0.1345 0.0450 0.1427 0.046 Uiso 1 1 calc R
C11 C 0.2531(3) 0.15400(11) 0.14426(9) 0.0334(4) Uani 1 1 d .
H11 H 0.2629 0.1651 0.1009 0.040 Uiso 1 1 calc R
H17 H 0.628(3) 0.4172(13) 0.2640(11) 0.034(6) Uiso 1 1 d .
H2 H 0.500(3) 0.4502(12) 0.3345(10) 0.026(5) Uiso 1 1 d .

loop_
_atom_site_aniso_label
_atom_site_aniso_U_11
_atom_site_aniso_U_22
_atom_site_aniso_U_33
_atom_site_aniso_U_23
_atom_site_aniso_U_13
_atom_site_aniso_U_12
S1 0.0310(3) 0.0289(3) 0.0430(3) 0.00465(16) 0.00257(17) -0.00164(16)
O1 0.0496(9) 0.0404(7) 0.0277(6) 0.0070(5) 0.0044(6) 0.0006(6)
O2 0.0573(10) 0.0407(8) 0.0396(7) 0.0083(6) 0.0111(7) -0.0070(7)
C8 0.0266(9) 0.0307(8) 0.0299(9) 0.0037(7) 0.0039(7) 0.0061(7)
C13 0.0237(9) 0.0282(8) 0.0281(8) 0.0009(6) 0.0023(6) 0.0050(6)
C12 0.0251(9) 0.0301(8) 0.0304(9) 0.0006(7) 0.0008(7) 0.0046(6)
C1 0.0293(9) 0.0362(9) 0.0246(8) 0.0007(6) 0.0019(7) 0.0055(7)
C6 0.0353(10) 0.0392(9) 0.0295(9) 0.0024(7) 0.0053(7) 0.0063(8)
C19 0.0250(9) 0.0312(8) 0.0270(8) 0.0019(6) 0.0011(6) 0.0068(7)
C14 0.0314(10) 0.0325(9) 0.0249(8) -0.0009(7) -0.0007(7) 0.0023(7)
C16 0.0297(10) 0.0273(8) 0.0312(9) 0.0023(6) 0.0012(7) 0.0017(6)
C18 0.0247(9) 0.0278(8) 0.0251(8) 0.0011(6) 0.0007(6) 0.0064(7)
C15 0.0310(9) 0.0319(9) 0.0281(8) 0.0035(6) 0.0011(7) 0.0047(7)
C5 0.0479(12) 0.0541(12) 0.0251(8) 0.0041(8) 0.0030(8) 0.0077(9)
C9 0.0255(9) 0.0272(9) 0.0335(9) 0.0033(6) 0.0031(6) 0.0042(7)
C17 0.0278(9) 0.0290(8) 0.0285(8) -0.0014(7) -0.0007(7) 0.0023(6)
C4 0.0447(12) 0.0587(13) 0.0270(9) -0.0070(8) -0.0006(8) 0.0042(10)
C20 0.0492(13) 0.0441(11) 0.0303(10) 0.0074(7) 0.0003(8) -0.0051(9)
C3 0.0431(12) 0.0452(11) 0.0341(9) -0.0077(8) 0.0026(8) 0.0012(9)
C2 0.0360(11) 0.0383(10) 0.0279(8) -0.0011(7) 0.0026(7) 0.0030(8)
C7 0.0384(11) 0.0371(10) 0.0308(9) 0.0040(7) 0.0069(7) 0.0049(8)
C10 0.0365(11) 0.0334(10) 0.0445(11) -0.0040(7) -0.0007(8) -0.0012(7)
C11 0.0337(10) 0.0322(8) 0.0342(9) -0.0025(7) -0.0007(7) -0.0010(7)

loop_
_atom_type_symbol
_atom_type_description
_atom_type_scat_dispersion_real
_atom_type_scat_dispersion_imag
_atom_type_scat_source
C C 0.0181 0.0091 'International Tables Vol C Tables 4.2.6.8 and 6.1.1.4'
H H 0.0000 0.0000 'International Tables Vol C Tables 4.2.6.8 and 6.1.1.4'
O O 0.0492 0.0322 'International Tables Vol C Tables 4.2.6.8 and 6.1.1.4'
S S 0.3331 0.5567 'International Tables Vol C Tables 4.2.6.8 and 6.1.1.4'

loop_
_geom_angle_atom_site_label_1
_geom_angle_atom_site_label_2
_geom_angle_atom_site_label_3
_geom_angle
C10 S1 C9 90.92(9)
C7 O1 C6 121.12(14)
C19 C8 C9 120.50(16)
C19 C8 C7 121.98(17)
C9 C8 C7 117.38(17)
C14 C13 C18 120.16(16)
C14 C13 C12 120.32(16)
C18 C13 C12 119.49(15)
C9 C12 C11 112.33(17)
C9 C12 C13 119.42(16)
C11 C12 C13 128.19(16)
C6 C1 C2 114.67(16)
C6 C1 C19 118.37(17)
C2 C1 C19 126.91(16)
O1 C6 C5 114.49(17)
O1 C6 C1 122.02(17)
C5 C6 C1 123.49(19)
C8 C19 C18 118.71(16)
C8 C19 C1 116.48(15)
C18 C19 C1 124.79(17)
C15 C14 C13 122.47(16)
C17 C16 C15 121.81(17)
C17 C18 C13 115.93(15)
C17 C18 C19 123.96(16)
C13 C18 C19 120.04(17)
C14 C15 C16 117.21(16)
C14 C15 C20 122.58(17)
C16 C15 C20 120.19(17)
C4 C5 C6 119.58(18)
C12 C9 C8 121.58(17)
C12 C9 S1 111.33(14)
C8 C9 S1 127.04(13)
C16 C17 C18 122.14(16)
C5 C4 C3 118.62(19)
C2 C3 C4 121.1(2)
C3 C2 C1 121.67(18)
O2 C7 O1 117.24(17)
O2 C7 C8 124.96(19)
O1 C7 C8 117.68(17)
C11 C10 S1 113.65(15)
C10 C11 C12 111.77(17)

loop_
_geom_bond_atom_site_label_1
_geom_bond_atom_site_label_2
_geom_bond_distance
S1 C10 1.723(2)
S1 C9 1.7312(19)
O1 C7 1.367(3)
O1 C6 1.383(2)
O2 C7 1.205(3)
C8 C19 1.397(3)
C8 C9 1.423(3)
C8 C7 1.462(2)
C13 C14 1.414(2)
C13 C18 1.426(2)
C13 C12 1.434(3)
C12 C9 1.391(2)
C12 C11 1.432(3)
C1 C6 1.399(3)
C1 C2 1.415(3)
C1 C19 1.471(2)
C6 C5 1.388(3)
C19 C18 1.453(2)
C14 C15 1.371(3)
C16 C17 1.368(3)
C16 C15 1.412(3)
C18 C17 1.421(3)
C15 C20 1.502(2)
C5 C4 1.378(3)
C4 C3 1.391(3)
C3 C2 1.381(3)
C10 C11 1.351(3)
